data_1536534
loop_
_publ_author_name
'Khaenko, B.V.'
'Gnitetskii, O.A.'

_publ_section_title
;
 Crystal structure of Nb2C carbide low temperature ordered modification
;
_journal_name_full Kristallografiya
_journal_page_first 55
_journal_page_last 60
_journal_volume 38
_journal_year 1993
_chemical_formula_sum 'C Nb1.91'
_chemical_name_systematic 'Nb2 C'
_space_group_IT_number 6
_symmetry_space_group_name_Hall 'P -2y'
_symmetry_space_group_name_H-M 'P 1 m 1'
_cell_angle_alpha 90
_cell_angle_beta 90
_cell_angle_gamma 90
_cell_formula_units_Z 4
_cell_length_a 10.9391
_cell_length_b 3.0989
_cell_length_c 4.9819
_cell_volume 168.882
_citation_journal_id_ASTM KRISAJ
_cod_data_source_file Khaenko_KRISAJ_1993_1389.cif
_cod_data_source_block C1Nb1.91
_cod_original_cell_volume 168.8823
_cod_original_formula_sum 'C1 Nb1.91'
_cod_database_code 1536534

loop_
_symmetry_equiv_pos_as_xyz
x,y,z
x,-y,z

loop_
_atom_site_label
_atom_site_type_symbol
_atom_site_fract_x
_atom_site_fract_y
_atom_site_fract_z
_atom_site_occupancy
_atom_site_U_iso_or_equiv
Nb8 Nb+2 0.9123 0 0.498 1 0.0
C4 C-4 0.592 0 0.724 1 0.0
Nb6 Nb+2 0.502 0.5 -0.015 0.88 0.0
Nb5 Nb+2 0.7524 0 -0.018 0.87 0.0
Nb1 Nb+2 0.2534 0 0.016 1 0.0
C2 C-4 0.086 0 0.247 1 0.0
Nb4 Nb+2 0.4129 0 0.495 1 0.0
Nb7 Nb+2 0.1632 0.5 0.514 1 0.0
C1 C-4 0.836 0.5 0.233 1 0.0
C3 C-4 0.341 0.5 0.744 1 0.0
Nb2 Nb+2 0.0033 0.5 0.014 1 0.0
Nb3 Nb+2 0.6642 0.5 0.499 0.89 0.0
